data_7036431
loop_
_publ_author_name
'Qin, Jian-Hua'
'Wang, Hua-Rui'
'Pan, Qi'
'Zang, Shuang-Quan'
'Hou, Hongwei'
'Fan, Yaoting'

_publ_section_title
;
 Influence of ionic liquids on the syntheses and structures of Mn(ii)
 coordination polymers based on multidentate N-heterocyclic aromatic
 ligands and bridging carboxylate ligands.
;
_journal_issue 40
_journal_name_full 'Dalton transactions (Cambridge, England : 2003)'
_journal_page_first 17639
_journal_page_last 17651
_journal_paper_doi 10.1039/c5dt03026a
_journal_volume 44
_journal_year 2015
_chemical_formula_sum 'C92 H72 Mn8 N44 O30 S4'
_chemical_formula_weight 2841.70
_chemical_name_systematic
;

 ?

;
_space_group_IT_number 86
_symmetry_cell_setting tetragonal
_symmetry_space_group_name_Hall '-P 4bc'
_symmetry_space_group_name_H-M 'P 42/n :2'
_atom_sites_solution_hydrogens geom
_atom_sites_solution_primary direct
_atom_sites_solution_secondary difmap
_audit_creation_method SHELXL-97
_audit_update_record
;
2015-08-27 deposited with the CCDC.
2015-09-07 downloaded from the CCDC.
;
_cell_angle_alpha 90.00
_cell_angle_beta 90.00
_cell_angle_gamma 90.00
_cell_formula_units_Z 2
_cell_length_a 24.053(4)
_cell_length_b 24.053(4)
_cell_length_c 9.307(3)
_cell_measurement_reflns_used 4232
_cell_measurement_temperature 296(2)
_cell_measurement_theta_max 19.69
_cell_measurement_theta_min 2.39
_cell_volume 5385(2)
_computing_cell_refinement 'Bruker SMART'
_computing_data_collection 'Bruker SMART'
_computing_data_reduction 'Bruker SAINT'
_computing_molecular_graphics 'Bruker SHELXTL'
_computing_publication_material 'Bruker SHELXTL'
_computing_structure_refinement 'SHELXL-97 (Sheldrick, 1997)'
_computing_structure_solution 'SHELXS-97 (Sheldrick, 1990)'
_diffrn_ambient_temperature 296(2)
_diffrn_detector_area_resol_mean NONE
_diffrn_measured_fraction_theta_full 1.000
_diffrn_measured_fraction_theta_max 1.000
_diffrn_measurement_device_type 'CCD area detector'
_diffrn_measurement_method 'phi and omega scans'
_diffrn_radiation_monochromator graphite
_diffrn_radiation_source 'fine-focus sealed tube'
_diffrn_radiation_type MoK\a
_diffrn_radiation_wavelength 0.71073
_diffrn_reflns_av_R_equivalents 0.0741
_diffrn_reflns_av_sigmaI/netI 0.0423
_diffrn_reflns_limit_h_max 28
_diffrn_reflns_limit_h_min -28
_diffrn_reflns_limit_k_max 29
_diffrn_reflns_limit_k_min -28
_diffrn_reflns_limit_l_max 11
_diffrn_reflns_limit_l_min -11
_diffrn_reflns_number 39140
_diffrn_reflns_theta_full 25.50
_diffrn_reflns_theta_max 25.50
_diffrn_reflns_theta_min 2.35
_diffrn_standards_decay_% NONE
_diffrn_standards_interval_count NONE
_diffrn_standards_interval_time NONE
_diffrn_standards_number NONE
_exptl_absorpt_coefficient_mu 1.086
_exptl_absorpt_correction_T_max 0.7227
_exptl_absorpt_correction_T_min 0.6768
_exptl_absorpt_correction_type multi-scan
_exptl_absorpt_process_details SADABS
_exptl_crystal_colour YELLOW
_exptl_crystal_density_diffrn 1.753
_exptl_crystal_density_meas ?
_exptl_crystal_density_method 'not measured'
_exptl_crystal_description BLOCK
_exptl_crystal_F_000 2872
_exptl_crystal_size_max 0.39
_exptl_crystal_size_mid 0.38
_exptl_crystal_size_min 0.32
_refine_diff_density_max 0.536
_refine_diff_density_min -0.711
_refine_diff_density_rms 0.076
_refine_ls_extinction_method none
_refine_ls_goodness_of_fit_ref 1.044
_refine_ls_hydrogen_treatment constr
_refine_ls_matrix_type full
_refine_ls_number_parameters 406
_refine_ls_number_reflns 5015
_refine_ls_number_restraints 16
_refine_ls_restrained_S_all 1.055
_refine_ls_R_factor_all 0.0731
_refine_ls_R_factor_gt 0.0485
_refine_ls_shift/su_max 0.001
_refine_ls_shift/su_mean 0.000
_refine_ls_structure_factor_coef Fsqd
_refine_ls_weighting_details 'calc w=1/[\s^2^(Fo^2^)+(0.0664P)^2^+6.1792P] where P=(Fo^2^+2Fc^2^)/3'
_refine_ls_weighting_scheme calc
_refine_ls_wR_factor_gt 0.1226
_refine_ls_wR_factor_ref 0.1379
_reflns_number_gt 3618
_reflns_number_total 5015
_reflns_threshold_expression >2sigma(I)
_cod_data_source_file c5dt03026a2.cif
_cod_data_source_block complex7
_cod_depositor_comments
;
The following automatic conversions were performed:

'_symmetry_cell_setting' value 'Tetragonal' changed to 'tetragonal'
according to
/usr/data/users/saulius/crontab/automatic-downloads/rss-feeds/RSC/lib/dictionaries/cif_core.dic
dictionary named 'cif_core.dic' version 2.4.2 from 2011-04-26.

'_exptl_absorpt_correction_type' value 'MULTI-SCAN' changed to
'multi-scan' according to
/usr/data/users/saulius/crontab/automatic-downloads/rss-feeds/RSC/lib/dictionaries/cif_core.dic
dictionary named 'cif_core.dic' version 2.4.2 from 2011-04-26.

'_refine_ls_hydrogen_treatment' value 'CONSTR' changed to 'constr'
according to
/usr/data/users/saulius/crontab/automatic-downloads/rss-feeds/RSC/lib/dictionaries/cif_core.dic
dictionary named 'cif_core.dic' version 2.4.2 from 2011-04-26.

'_exptl_crystal_density_meas' value 'NONE' was changed to '?' - the
value is perceived as not measured.

Automatic conversion script
Id: cif_fix_values 3271 2015-04-21 07:52:19Z andrius 

 Adding full bibliography for 7036425--7036431.cif.
;
_cod_original_sg_symbol_H-M P4(2)/n
_cod_database_code 7036431

loop_
_symmetry_equiv_pos_as_xyz
'x, y, z'
'-x+1/2, -y+1/2, z'
'-y, x+1/2, z+1/2'
'y+1/2, -x, z+1/2'
'-x, -y, -z'
'x-1/2, y-1/2, -z'
'y, -x-1/2, -z-1/2'
'-y-1/2, x, -z-1/2'

loop_
_atom_site_label
_atom_site_type_symbol
_atom_site_fract_x
_atom_site_fract_y
_atom_site_fract_z
_atom_site_U_iso_or_equiv
_atom_site_adp_type
_atom_site_occupancy
_atom_site_symmetry_multiplicity
_atom_site_calc_flag
_atom_site_refinement_flags
Mn1 Mn 0.51885(3) 0.22443(2) 0.47921(7) 0.03654(19) Uani 1 1 d .
Mn2 Mn 0.56205(3) 0.38530(2) 0.74487(7) 0.03432(19) Uani 1 1 d .
S1 S 0.64641(5) 0.16157(5) 0.67263(13) 0.0442(3) Uani 1 1 d .
O1 O 0.60466(13) 0.30995(13) 0.7952(4) 0.0547(9) Uani 1 1 d .
O2 O 0.56223(17) 0.24769(16) 0.6642(5) 0.0887(15) Uani 1 1 d .
O3 O 0.70723(15) 0.05352(15) 0.6399(4) 0.0654(10) Uani 1 1 d .
O4 O 0.77270(12) 0.07369(13) 0.8034(4) 0.0541(9) Uani 1 1 d .
O5 O 0.51230(12) 0.36520(12) 0.9326(3) 0.0463(8) Uani 1 1 d .
H1W H 0.5225 0.3410 0.9938 0.069 Uiso 1 1 d R
H2W H 0.4910 0.3898 0.9684 0.069 Uiso 1 1 d R
O6 O 0.63742(13) 0.40299(14) 0.6198(4) 0.0556(9) Uani 1 1 d .
H3W H 0.6599 0.4175 0.6796 0.083 Uiso 1 1 d RD
H4W H 0.6379 0.3677 0.6220 0.083 Uiso 1 1 d R
O7 O 0.7074(3) 0.4857(3) 0.4709(8) 0.182(3) Uani 1 1 d DU
H6W H 0.7183 0.4732 0.3901 0.273 Uiso 1 1 d RD
H5W H 0.7140 0.4606 0.5327 0.273 Uiso 1 1 d RD
O8 O 0.2497(7) 0.2865(7) 0.0345(18) 0.209(7) Uani 0.50 1 d PU
H7W H 0.2850 0.2856 0.0324 0.313 Uiso 0.50 1 d PR
H8W H 0.2379 0.3198 0.0316 0.313 Uiso 0.50 1 d PR
N1 N 0.44640(14) 0.23471(14) 0.3071(4) 0.0376(8) Uani 1 1 d .
N2 N 0.3704(2) 0.26325(19) 0.0952(5) 0.0799(16) Uani 1 1 d .
N3 N 0.49269(14) 0.31308(13) 0.4790(4) 0.0357(8) Uani 1 1 d .
N4 N 0.50202(13) 0.35770(13) 0.5669(4) 0.0340(8) Uani 1 1 d .
N5 N 0.43013(14) 0.37831(13) 0.4219(4) 0.0357(8) Uani 1 1 d .
N6 N 0.50189(13) 0.45624(13) 0.6992(4) 0.0312(7) Uani 1 1 d .
N7 N 0.59113(13) 0.46999(13) 0.8695(4) 0.0348(8) Uani 1 1 d .
N8 N 0.63125(13) 0.48986(13) 0.9601(4) 0.0342(8) Uani 1 1 d .
N9 N 0.56259(13) 0.55319(13) 0.9529(4) 0.0319(7) Uani 1 1 d .
N10 N 0.69897(14) 0.55624(14) 1.1207(4) 0.0399(8) Uani 1 1 d .
N11 N 0.66098(17) 0.65371(17) 1.2465(4) 0.0516(10) Uani 1 1 d .
C1 C 0.4263(2) 0.19719(19) 0.2155(5) 0.0457(11) Uani 1 1 d .
H1 H 0.4385 0.1606 0.2210 0.055 Uiso 1 1 calc R
C2 C 0.3880(3) 0.2115(2) 0.1136(6) 0.0660(16) Uani 1 1 d .
H2 H 0.3736 0.1838 0.0547 0.079 Uiso 1 1 calc R
C3 C 0.3918(2) 0.3011(2) 0.1840(6) 0.0596(14) Uani 1 1 d .
H3 H 0.3815 0.3382 0.1728 0.071 Uiso 1 1 calc R
C4 C 0.42859(18) 0.28735(17) 0.2921(5) 0.0382(10) Uani 1 1 d .
C5 C 0.45034(16) 0.32736(16) 0.3958(5) 0.0344(9) Uani 1 1 d .
C6 C 0.46394(16) 0.39482(16) 0.5285(4) 0.0325(9) Uani 1 1 d .
C7 C 0.46101(16) 0.44852(15) 0.6033(4) 0.0319(9) Uani 1 1 d .
C8 C 0.41997(18) 0.48777(18) 0.5796(5) 0.0416(10) Uani 1 1 d .
H8 H 0.3922 0.4817 0.5118 0.050 Uiso 1 1 calc R
C9 C 0.42137(18) 0.53621(18) 0.6594(5) 0.0450(11) Uani 1 1 d .
H9 H 0.3937 0.5628 0.6477 0.054 Uiso 1 1 calc R
C10 C 0.46371(18) 0.54496(17) 0.7559(4) 0.0391(10) Uani 1 1 d .
H10 H 0.4656 0.5778 0.8083 0.047 Uiso 1 1 calc R
C11 C 0.50338(16) 0.50396(16) 0.7736(4) 0.0307(9) Uani 1 1 d .
C12 C 0.55183(15) 0.50907(15) 0.8674(4) 0.0304(9) Uani 1 1 d .
C13 C 0.61276(15) 0.53889(16) 1.0070(4) 0.0313(9) Uani 1 1 d .
C14 C 0.64650(16) 0.57345(16) 1.1013(4) 0.0334(9) Uani 1 1 d .
C15 C 0.62811(18) 0.62190(18) 1.1659(5) 0.0435(11) Uani 1 1 d .
H15 H 0.5913 0.6327 1.1524 0.052 Uiso 1 1 calc R
C16 C 0.7124(2) 0.6361(2) 1.2627(5) 0.0527(12) Uani 1 1 d .
H16 H 0.7369 0.6574 1.3172 0.063 Uiso 1 1 calc R
C17 C 0.73145(19) 0.5876(2) 1.2021(5) 0.0505(12) Uani 1 1 d .
H17 H 0.7679 0.5766 1.2186 0.061 Uiso 1 1 calc R
C18 C 0.60084(17) 0.26334(18) 0.7399(5) 0.0409(10) Uani 1 1 d .
C19 C 0.64281(19) 0.22089(18) 0.7727(5) 0.0468(11) Uani 1 1 d .
C20 C 0.6808(3) 0.2212(2) 0.8812(8) 0.092(2) Uani 1 1 d .
H20 H 0.6840 0.2495 0.9487 0.110 Uiso 1 1 calc R
C21 C 0.7146(3) 0.1734(2) 0.8785(9) 0.098(3) Uani 1 1 d .
H21 H 0.7430 0.1669 0.9443 0.117 Uiso 1 1 calc R
C22 C 0.70159(19) 0.13758(19) 0.7694(6) 0.0513(13) Uani 1 1 d .
C23 C 0.72809(18) 0.08366(19) 0.7325(5) 0.0445(11) Uani 1 1 d .

loop_
_atom_site_aniso_label
_atom_site_aniso_U_11
_atom_site_aniso_U_22
_atom_site_aniso_U_33
_atom_site_aniso_U_23
_atom_site_aniso_U_13
_atom_site_aniso_U_12
Mn1 0.0321(3) 0.0279(3) 0.0497(4) -0.0039(3) 0.0002(3) -0.0016(3)
Mn2 0.0296(3) 0.0297(3) 0.0437(4) -0.0022(3) -0.0025(3) 0.0045(2)
S1 0.0401(6) 0.0399(6) 0.0526(7) 0.0010(5) -0.0061(5) 0.0099(5)
O1 0.052(2) 0.0330(17) 0.079(2) -0.0008(17) -0.0110(18) 0.0085(14)
O2 0.076(3) 0.067(3) 0.124(4) -0.036(2) -0.060(3) 0.028(2)
O3 0.066(2) 0.058(2) 0.072(3) -0.011(2) -0.019(2) 0.0188(18)
O4 0.0328(17) 0.0490(19) 0.080(2) 0.0186(18) -0.0061(16) 0.0058(14)
O5 0.0501(18) 0.0378(17) 0.0509(19) 0.0023(14) 0.0078(15) 0.0104(14)
O6 0.0420(18) 0.065(2) 0.060(2) 0.0043(17) 0.0009(16) 0.0027(16)
O7 0.183(6) 0.192(6) 0.171(6) -0.013(5) -0.022(5) 0.049(5)
O8 0.157(9) 0.241(11) 0.228(11) 0.031(8) -0.004(8) -0.001(9)
N1 0.039(2) 0.0333(19) 0.040(2) -0.0019(16) 0.0010(16) -0.0034(15)
N2 0.114(4) 0.052(3) 0.073(3) -0.017(2) -0.054(3) 0.010(3)
N3 0.0352(19) 0.0289(17) 0.043(2) -0.0069(15) -0.0045(16) 0.0003(14)
N4 0.0319(18) 0.0284(17) 0.042(2) -0.0057(15) -0.0031(15) 0.0008(14)
N5 0.0346(18) 0.0308(18) 0.042(2) -0.0056(15) -0.0075(16) 0.0010(14)
N6 0.0316(18) 0.0259(17) 0.0361(18) -0.0038(14) 0.0001(15) 0.0018(13)
N7 0.0289(17) 0.0294(18) 0.046(2) -0.0050(15) -0.0026(15) 0.0010(14)
N8 0.0287(17) 0.0301(18) 0.044(2) -0.0034(15) -0.0014(15) 0.0006(14)
N9 0.0312(18) 0.0278(17) 0.0367(19) -0.0034(14) 0.0003(14) 0.0011(14)
N10 0.0336(19) 0.041(2) 0.045(2) -0.0053(17) -0.0069(16) -0.0020(15)
N11 0.052(2) 0.047(2) 0.056(3) -0.0176(19) -0.006(2) -0.0018(19)
C1 0.058(3) 0.036(2) 0.044(3) -0.009(2) -0.002(2) -0.003(2)
C2 0.100(4) 0.045(3) 0.053(3) -0.014(2) -0.030(3) -0.004(3)
C3 0.080(4) 0.041(3) 0.057(3) -0.009(2) -0.029(3) 0.008(3)
C4 0.039(2) 0.032(2) 0.043(2) -0.0058(19) -0.003(2) -0.0050(18)
C5 0.032(2) 0.032(2) 0.040(2) -0.0027(18) -0.0025(18) -0.0012(17)
C6 0.028(2) 0.031(2) 0.039(2) -0.0041(17) -0.0021(18) -0.0001(17)
C7 0.031(2) 0.027(2) 0.039(2) -0.0033(17) -0.0035(18) 0.0003(16)
C8 0.037(2) 0.042(2) 0.047(3) -0.008(2) -0.012(2) 0.0073(19)
C9 0.042(3) 0.039(2) 0.054(3) -0.010(2) -0.009(2) 0.016(2)
C10 0.046(3) 0.032(2) 0.039(2) -0.0065(18) -0.004(2) 0.0075(18)
C11 0.029(2) 0.027(2) 0.036(2) -0.0023(17) 0.0017(17) 0.0005(16)
C12 0.029(2) 0.026(2) 0.037(2) -0.0027(17) -0.0006(17) -0.0007(16)
C13 0.027(2) 0.030(2) 0.037(2) -0.0027(17) 0.0009(17) -0.0004(16)
C14 0.034(2) 0.032(2) 0.034(2) -0.0007(18) -0.0003(17) -0.0001(17)
C15 0.040(2) 0.040(2) 0.051(3) -0.014(2) -0.005(2) -0.0014(19)
C16 0.056(3) 0.054(3) 0.048(3) -0.014(2) -0.009(2) -0.009(2)
C17 0.039(3) 0.061(3) 0.052(3) -0.012(2) -0.010(2) -0.004(2)
C18 0.033(2) 0.039(3) 0.050(3) 0.003(2) 0.000(2) 0.0036(19)
C19 0.038(2) 0.038(2) 0.064(3) -0.001(2) -0.008(2) 0.0019(19)
C20 0.095(5) 0.053(3) 0.129(6) -0.029(4) -0.066(5) 0.026(3)
C21 0.097(5) 0.051(3) 0.145(7) -0.021(4) -0.079(5) 0.030(3)
C22 0.040(3) 0.037(3) 0.077(4) 0.003(2) -0.015(2) 0.006(2)
C23 0.033(2) 0.039(2) 0.062(3) 0.014(2) -0.001(2) 0.0054(19)

loop_
_atom_type_symbol
_atom_type_description
_atom_type_scat_dispersion_real
_atom_type_scat_dispersion_imag
_atom_type_scat_source
C C 0.0033 0.0016 'International Tables Vol C Tables 4.2.6.8 and 6.1.1.4'
H H 0.0000 0.0000 'International Tables Vol C Tables 4.2.6.8 and 6.1.1.4'
N N 0.0061 0.0033 'International Tables Vol C Tables 4.2.6.8 and 6.1.1.4'
O O 0.0106 0.0060 'International Tables Vol C Tables 4.2.6.8 and 6.1.1.4'
S S 0.1246 0.1234 'International Tables Vol C Tables 4.2.6.8 and 6.1.1.4'
Mn Mn 0.3368 0.7283 'International Tables Vol C Tables 4.2.6.8 and 6.1.1.4'

loop_
_geom_angle_atom_site_label_1
_geom_angle_atom_site_label_2
_geom_angle_atom_site_label_3
_geom_angle
_geom_angle_site_symmetry_1
_geom_angle_site_symmetry_3
O2 Mn1 O4 108.61(17) . 4_564
O2 Mn1 N3 83.42(13) . .
O4 Mn1 N3 98.35(12) 4_564 .
O2 Mn1 N8 112.16(14) . 3_644
O4 Mn1 N8 91.69(12) 4_564 3_644
N3 Mn1 N8 157.76(12) . 3_644
O2 Mn1 N10 89.52(17) . 3_644
O4 Mn1 N10 160.00(13) 4_564 3_644
N3 Mn1 N10 91.91(12) . 3_644
N8 Mn1 N10 73.16(12) 3_644 3_644
O2 Mn1 N1 153.17(13) . .
O4 Mn1 N1 86.12(13) 4_564 .
N3 Mn1 N1 72.08(12) . .
N8 Mn1 N1 88.97(12) 3_644 .
N10 Mn1 N1 80.75(13) 3_644 .
O1 Mn2 O5 84.20(13) . .
O1 Mn2 O6 83.37(13) . .
O5 Mn2 O6 157.54(12) . .
O1 Mn2 N6 169.25(12) . .
O5 Mn2 N6 88.11(12) . .
O6 Mn2 N6 106.28(12) . .
O1 Mn2 N4 102.42(12) . .
O5 Mn2 N4 99.78(12) . .
O6 Mn2 N4 101.12(13) . .
N6 Mn2 N4 71.48(11) . .
O1 Mn2 N7 117.75(12) . .
O5 Mn2 N7 87.78(12) . .
O6 Mn2 N7 81.60(12) . .
N6 Mn2 N7 69.29(11) . .
N4 Mn2 N7 139.71(11) . .
C22 S1 C19 91.9(2) . .
C18 O1 Mn2 130.0(3) . .
C18 O2 Mn1 159.2(4) . .
C23 O4 Mn1 123.0(3) . 3_645
Mn2 O5 H1W 122.2 . .
Mn2 O5 H2W 119.5 . .
H1W O5 H2W 112.8 . .
Mn2 O6 H3W 104.9 . .
Mn2 O6 H4W 78.8 . .
H3W O6 H4W 112.8 . .
H6W O7 H5W 106.8 . .
O8 O8 H7W 88.0 2 .
O8 O8 H8W 160.9 2 .
H7W O8 H8W 110.9 . .
C1 N1 C4 117.1(4) . .
C1 N1 Mn1 128.8(3) . .
C4 N1 Mn1 113.7(3) . .
C2 N2 C3 116.1(4) . .
C5 N3 N4 105.8(3) . .
C5 N3 Mn1 117.8(3) . .
N4 N3 Mn1 134.9(3) . .
C6 N4 N3 104.7(3) . .
C6 N4 Mn2 115.7(2) . .
N3 N4 Mn2 139.6(2) . .
C5 N5 C6 100.6(3) . .
C7 N6 C11 118.8(3) . .
C7 N6 Mn2 119.1(2) . .
C11 N6 Mn2 121.9(3) . .
C12 N7 N8 105.3(3) . .
C12 N7 Mn2 112.2(2) . .
N8 N7 Mn2 141.7(2) . .
C13 N8 N7 106.0(3) . .
C13 N8 Mn1 112.8(2) . 4_565
N7 N8 Mn1 135.8(2) . 4_565
C12 N9 C13 100.9(3) . .
C17 N10 C14 117.2(4) . .
C17 N10 Mn1 127.8(3) . 4_565
C14 N10 Mn1 114.4(3) . 4_565
C16 N11 C15 115.9(4) . .
N1 C1 C2 121.2(4) . .
N1 C1 H1 119.4 . .
C2 C1 H1 119.4 . .
N2 C2 C1 122.8(5) . .
N2 C2 H2 118.6 . .
C1 C2 H2 118.6 . .
N2 C3 C4 122.3(4) . .
N2 C3 H3 118.8 . .
C4 C3 H3 118.8 . .
N1 C4 C3 120.4(4) . .
N1 C4 C5 116.0(4) . .
C3 C4 C5 123.6(4) . .
N3 C5 N5 114.2(3) . .
N3 C5 C4 119.4(4) . .
N5 C5 C4 126.3(4) . .
N4 C6 N5 114.7(3) . .
N4 C6 C7 119.8(3) . .
N5 C6 C7 125.5(3) . .
N6 C7 C8 122.3(4) . .
N6 C7 C6 113.7(3) . .
C8 C7 C6 124.0(4) . .
C9 C8 C7 118.2(4) . .
C9 C8 H8 120.9 . .
C7 C8 H8 120.9 . .
C10 C9 C8 119.9(4) . .
C10 C9 H9 120.1 . .
C8 C9 H9 120.1 . .
C9 C10 C11 118.7(4) . .
C9 C10 H10 120.7 . .
C11 C10 H10 120.7 . .
N6 C11 C10 122.1(4) . .
N6 C11 C12 113.7(3) . .
C10 C11 C12 124.2(4) . .
N7 C12 N9 114.2(3) . .
N7 C12 C11 121.0(3) . .
N9 C12 C11 124.8(3) . .
N8 C13 N9 113.6(3) . .
N8 C13 C14 121.1(3) . .
N9 C13 C14 125.2(3) . .
N10 C14 C15 120.2(4) . .
N10 C14 C13 115.5(3) . .
C15 C14 C13 124.4(4) . .
N11 C15 C14 122.6(4) . .
N11 C15 H15 118.7 . .
C14 C15 H15 118.7 . .
N11 C16 C17 122.6(4) . .
N11 C16 H16 118.7 . .
C17 C16 H16 118.7 . .
N10 C17 C16 121.5(4) . .
N10 C17 H17 119.3 . .
C16 C17 H17 119.3 . .
O2 C18 O1 125.0(4) . .
O2 C18 C19 115.3(4) . .
O1 C18 C19 119.5(4) . .
C20 C19 C18 127.7(5) . .
C20 C19 S1 112.1(4) . .
C18 C19 S1 120.2(3) . .
C19 C20 C21 111.7(5) . .
C19 C20 H20 124.1 . .
C21 C20 H20 124.1 . .
C22 C21 C20 113.3(5) . .
C22 C21 H21 123.4 . .
C20 C21 H21 123.4 . .
C21 C22 C23 128.6(4) . .
C21 C22 S1 110.9(4) . .
C23 C22 S1 120.5(4) . .
O3 C23 O4 126.2(4) . .
O3 C23 C22 120.0(4) . .
O4 C23 C22 113.8(4) . .

loop_
_geom_bond_atom_site_label_1
_geom_bond_atom_site_label_2
_geom_bond_distance
_geom_bond_site_symmetry_2
Mn1 O2 2.090(4) .
Mn1 O4 2.103(3) 4_564
Mn1 N3 2.223(3) .
Mn1 N8 2.258(3) 3_644
Mn1 N10 2.318(4) 3_644
Mn1 N1 2.380(4) .
Mn2 O1 2.134(3) .
Mn2 O5 2.173(3) .
Mn2 O6 2.196(3) .
Mn2 N6 2.277(3) .
Mn2 N4 2.296(3) .
Mn2 N7 2.447(3) .
S1 C22 1.705(5) .
S1 C19 1.706(5) .
O1 C18 1.237(5) .
O2 C18 1.225(5) .
O3 C23 1.233(6) .
O4 C23 1.282(5) .
O4 Mn1 2.103(3) 3_645
O5 H1W 0.8500 .
O5 H2W 0.8501 .
O6 H3W 0.8500 .
O6 H4W 0.8501 .
O7 H6W 0.8510 .
O7 H5W 0.8500 .
O8 O8 1.76(3) 2
O8 H7W 0.8498 .
O8 H8W 0.8502 .
N1 C1 1.333(5) .
N1 C4 1.344(5) .
N2 C2 1.325(7) .
N2 C3 1.333(6) .
N3 C5 1.325(5) .
N3 N4 1.368(4) .
N4 C6 1.328(5) .
N5 C5 1.341(5) .
N5 C6 1.342(5) .
N6 C7 1.341(5) .
N6 C11 1.341(5) .
N7 C12 1.333(5) .
N7 N8 1.367(4) .
N8 C13 1.334(5) .
N8 Mn1 2.258(3) 4_565
N9 C12 1.352(5) .
N9 C13 1.352(5) .
N10 C17 1.324(5) .
N10 C14 1.341(5) .
N10 Mn1 2.318(4) 4_565
N11 C16 1.316(6) .
N11 C15 1.332(5) .
C1 C2 1.366(7) .
C1 H1 0.9300 .
C2 H2 0.9300 .
C3 C4 1.381(6) .
C3 H3 0.9300 .
C4 C5 1.460(6) .
C6 C7 1.469(5) .
C7 C8 1.384(6) .
C8 C9 1.382(6) .
C8 H8 0.9300 .
C9 C10 1.375(6) .
C9 H9 0.9300 .
C10 C11 1.382(6) .
C10 H10 0.9300 .
C11 C12 1.462(5) .
C13 C14 1.456(5) .
C14 C15 1.384(6) .
C15 H15 0.9300 .
C16 C17 1.374(7) .
C16 H16 0.9300 .
C17 H17 0.9300 .
C18 C19 1.468(6) .
C19 C20 1.362(7) .
C20 C21 1.408(7) .
C20 H20 0.9300 .
C21 C22 1.369(8) .
C21 H21 0.9300 .
C22 C23 1.486(6) .

loop_
_geom_hbond_atom_site_label_D
_geom_hbond_atom_site_label_H
_geom_hbond_atom_site_label_A
_geom_hbond_distance_DH
_geom_hbond_distance_HA
_geom_hbond_distance_DA
_geom_hbond_angle_DHA
_geom_hbond_site_symmetry_A
O8 H7W N2 0.85 2.20 3.011(18) 158.8 .
O7 H6W O2 0.85 2.38 3.228(9) 179.3 4_564
O7 H5W O4 0.85 2.67 3.442(9) 151.7 2_655
O7 H5W O6 0.85 2.44 2.953(8) 119.3 .
O7 H5W O3 0.85 2.17 2.753(8) 125.8 2_655
O6 H4W O1 0.85 2.27 2.880(5) 128.5 .
O6 H3W O4 0.85 2.00 2.812(5) 159.2 2_655
O5 H2W N9 0.85 2.02 2.869(4) 177.2 5_667
O5 H1W O3 0.85 1.94 2.782(5) 172.3 4_565

loop_
_geom_torsion_atom_site_label_1
_geom_torsion_atom_site_label_2
_geom_torsion_atom_site_label_3
_geom_torsion_atom_site_label_4
_geom_torsion
_geom_torsion_site_symmetry_1
_geom_torsion_site_symmetry_4
O5 Mn2 O1 C18 101.9(4) . .
O6 Mn2 O1 C18 -96.8(4) . .
N6 Mn2 O1 C18 57.4(9) . .
N4 Mn2 O1 C18 3.2(4) . .
N7 Mn2 O1 C18 -173.7(4) . .
O4 Mn1 O2 C18 2.1(10) 4_564 .
N3 Mn1 O2 C18 -94.5(10) . .
N8 Mn1 O2 C18 101.9(10) 3_644 .
N10 Mn1 O2 C18 173.5(10) 3_644 .
N1 Mn1 O2 C18 -118.4(9) . .
O2 Mn1 N1 C1 -160.3(4) . .
O4 Mn1 N1 C1 74.7(4) 4_564 .
N3 Mn1 N1 C1 174.8(4) . .
N8 Mn1 N1 C1 -17.1(4) 3_644 .
N10 Mn1 N1 C1 -90.2(4) 3_644 .
O2 Mn1 N1 C4 27.8(5) . .
O4 Mn1 N1 C4 -97.2(3) 4_564 .
N3 Mn1 N1 C4 2.8(3) . .
N8 Mn1 N1 C4 171.0(3) 3_644 .
N10 Mn1 N1 C4 97.9(3) 3_644 .
O2 Mn1 N3 C5 -165.3(3) . .
O4 Mn1 N3 C5 86.8(3) 4_564 .
N8 Mn1 N3 C5 -29.1(5) 3_644 .
N10 Mn1 N3 C5 -76.0(3) 3_644 .
N1 Mn1 N3 C5 3.7(3) . .
O2 Mn1 N3 N4 -1.6(4) . .
O4 Mn1 N3 N4 -109.5(4) 4_564 .
N8 Mn1 N3 N4 134.6(4) 3_644 .
N10 Mn1 N3 N4 87.7(4) 3_644 .
N1 Mn1 N3 N4 167.4(4) . .
C5 N3 N4 C6 0.3(4) . .
Mn1 N3 N4 C6 -164.8(3) . .
C5 N3 N4 Mn2 -177.7(3) . .
Mn1 N3 N4 Mn2 17.2(6) . .
O1 Mn2 N4 C6 170.5(3) . .
O5 Mn2 N4 C6 84.3(3) . .
O6 Mn2 N4 C6 -103.9(3) . .
N6 Mn2 N4 C6 -0.3(3) . .
N7 Mn2 N4 C6 -13.8(4) . .
O1 Mn2 N4 N3 -11.6(4) . .
O5 Mn2 N4 N3 -97.8(4) . .
O6 Mn2 N4 N3 73.9(4) . .
N6 Mn2 N4 N3 177.5(4) . .
N7 Mn2 N4 N3 164.0(3) . .
O1 Mn2 N6 C7 -53.4(9) . .
O5 Mn2 N6 C7 -97.7(3) . .
O6 Mn2 N6 C7 99.8(3) . .
N4 Mn2 N6 C7 3.3(3) . .
N7 Mn2 N6 C7 174.0(3) . .
O1 Mn2 N6 C11 121.1(7) . .
O5 Mn2 N6 C11 76.9(3) . .
O6 Mn2 N6 C11 -85.6(3) . .
N4 Mn2 N6 C11 177.8(3) . .
N7 Mn2 N6 C11 -11.5(3) . .
O1 Mn2 N7 C12 -159.3(3) . .
O5 Mn2 N7 C12 -77.1(3) . .
O6 Mn2 N7 C12 122.8(3) . .
N6 Mn2 N7 C12 11.8(3) . .
N4 Mn2 N7 C12 25.5(4) . .
O1 Mn2 N7 N8 7.9(5) . .
O5 Mn2 N7 N8 90.1(4) . .
O6 Mn2 N7 N8 -70.0(4) . .
N6 Mn2 N7 N8 178.9(4) . .
N4 Mn2 N7 N8 -167.3(4) . .
C12 N7 N8 C13 0.8(4) . .
Mn2 N7 N8 C13 -166.9(3) . .
C12 N7 N8 Mn1 -149.9(3) . 4_565
Mn2 N7 N8 Mn1 42.4(6) . 4_565
C4 N1 C1 C2 -1.9(7) . .
Mn1 N1 C1 C2 -173.6(4) . .
C3 N2 C2 C1 -1.0(9) . .
N1 C1 C2 N2 3.1(9) . .
C2 N2 C3 C4 -2.1(9) . .
C1 N1 C4 C3 -1.1(7) . .
Mn1 N1 C4 C3 171.8(4) . .
C1 N1 C4 C5 178.7(4) . .
Mn1 N1 C4 C5 -8.4(5) . .
N2 C3 C4 N1 3.2(8) . .
N2 C3 C4 C5 -176.6(5) . .
N4 N3 C5 N5 -0.5(5) . .
Mn1 N3 C5 N5 167.6(3) . .
N4 N3 C5 C4 -177.8(4) . .
Mn1 N3 C5 C4 -9.7(5) . .
C6 N5 C5 N3 0.4(5) . .
C6 N5 C5 C4 177.5(4) . .
N1 C4 C5 N3 12.3(6) . .
C3 C4 C5 N3 -167.9(5) . .
N1 C4 C5 N5 -164.7(4) . .
C3 C4 C5 N5 15.1(7) . .
N3 N4 C6 N5 -0.1(5) . .
Mn2 N4 C6 N5 178.5(3) . .
N3 N4 C6 C7 179.0(3) . .
Mn2 N4 C6 C7 -2.4(5) . .
C5 N5 C6 N4 -0.2(5) . .
C5 N5 C6 C7 -179.2(4) . .
C11 N6 C7 C8 -0.7(6) . .
Mn2 N6 C7 C8 174.0(3) . .
C11 N6 C7 C6 179.8(3) . .
Mn2 N6 C7 C6 -5.5(4) . .
N4 C6 C7 N6 5.2(5) . .
N5 C6 C7 N6 -175.8(4) . .
N4 C6 C7 C8 -174.2(4) . .
N5 C6 C7 C8 4.7(7) . .
N6 C7 C8 C9 -0.7(7) . .
C6 C7 C8 C9 178.7(4) . .
C7 C8 C9 C10 1.9(7) . .
C8 C9 C10 C11 -1.7(7) . .
C7 N6 C11 C10 0.9(6) . .
Mn2 N6 C11 C10 -173.6(3) . .
C7 N6 C11 C12 -176.1(3) . .
Mn2 N6 C11 C12 9.3(5) . .
C9 C10 C11 N6 0.3(6) . .
C9 C10 C11 C12 177.0(4) . .
N8 N7 C12 N9 -1.3(5) . .
Mn2 N7 C12 N9 170.5(3) . .
N8 N7 C12 C11 175.9(3) . .
Mn2 N7 C12 C11 -12.3(5) . .
C13 N9 C12 N7 1.2(4) . .
C13 N9 C12 C11 -175.9(4) . .
N6 C11 C12 N7 3.1(5) . .
C10 C11 C12 N7 -173.8(4) . .
N6 C11 C12 N9 -180.0(4) . .
C10 C11 C12 N9 3.0(6) . .
N7 N8 C13 N9 -0.2(5) . .
Mn1 N8 C13 N9 158.1(3) 4_565 .
N7 N8 C13 C14 -177.0(3) . .
Mn1 N8 C13 C14 -18.8(5) 4_565 .
C12 N9 C13 N8 -0.6(4) . .
C12 N9 C13 C14 176.2(4) . .
C17 N10 C14 C15 -0.5(6) . .
Mn1 N10 C14 C15 -172.2(3) 4_565 .
C17 N10 C14 C13 177.9(4) . .
Mn1 N10 C14 C13 6.2(4) 4_565 .
N8 C13 C14 N10 8.6(6) . .
N9 C13 C14 N10 -167.9(4) . .
N8 C13 C14 C15 -173.1(4) . .
N9 C13 C14 C15 10.4(7) . .
C16 N11 C15 C14 -0.5(7) . .
N10 C14 C15 N11 1.2(7) . .
C13 C14 C15 N11 -177.0(4) . .
C15 N11 C16 C17 -0.8(7) . .
C14 N10 C17 C16 -0.8(7) . .
Mn1 N10 C17 C16 169.6(4) 4_565 .
N11 C16 C17 N10 1.5(8) . .
Mn1 O2 C18 O1 107.2(9) . .
Mn1 O2 C18 C19 -77.3(11) . .
Mn2 O1 C18 O2 -17.5(8) . .
Mn2 O1 C18 C19 167.1(3) . .
O2 C18 C19 C20 -160.8(6) . .
O1 C18 C19 C20 14.9(8) . .
O2 C18 C19 S1 17.0(6) . .
O1 C18 C19 S1 -167.2(4) . .
C22 S1 C19 C20 -2.9(5) . .
C22 S1 C19 C18 179.0(4) . .
C18 C19 C20 C21 -179.6(6) . .
S1 C19 C20 C21 2.4(8) . .
C19 C20 C21 C22 -0.5(10) . .
C20 C21 C22 C23 179.6(6) . .
C20 C21 C22 S1 -1.6(8) . .
C19 S1 C22 C21 2.5(5) . .
C19 S1 C22 C23 -178.6(4) . .
Mn1 O4 C23 O3 -78.6(6) 3_645 .
Mn1 O4 C23 C22 102.2(4) 3_645 .
C21 C22 C23 O3 172.1(6) . .
S1 C22 C23 O3 -6.5(7) . .
C21 C22 C23 O4 -8.7(8) . .
S1 C22 C23 O4 172.7(4) . .
